data_7243081
loop_
_publ_author_name
'Balamurugan, Mani'
'Suresh, Eringathodi'
'Palaniandavar, Mallayan'

_publ_section_title
;
 \m-Oxo-bridged diiron(iii) complexes of tripodal 4N ligands as catalysts
 for alkane hydroxylation reaction using m-CPBA as an oxidant: substrate
 vs. self hydroxylation
;
_journal_issue 35
_journal_name_full 'RSC Advances'
_journal_page_first 21514
_journal_page_last 21526
_journal_paper_doi 10.1039/D1RA03135J
_journal_volume 11
_journal_year 2021
_chemical_formula_moiety '[C33H50N8Fe2O3Cl4]'
_chemical_formula_sum 'C33 H50 Cl4 Fe2 N8 O3'
_chemical_formula_weight 860.31
_chemical_name_common MPMB1
_space_group_IT_number 56
_space_group_name_Hall '-P 2ab 2ac'
_space_group_name_H-M_alt 'P c c n'
_symmetry_cell_setting orthorhombic
_symmetry_space_group_name_H-M 'P c c n'
_atom_sites_solution_hydrogens geom
_atom_sites_solution_primary direct
_atom_sites_solution_secondary difmap
_audit_creation_method SHELXL-97
_audit_update_record
;
2021-04-21 deposited with the CCDC.	2021-05-28 downloaded from the CCDC.
;
_cell_angle_alpha 90.00
_cell_angle_beta 90.00
_cell_angle_gamma 90.00
_cell_formula_units_Z 4
_cell_length_a 17.8183(11)
_cell_length_b 23.7713(15)
_cell_length_c 9.3271(6)
_cell_measurement_reflns_used 22432
_cell_measurement_temperature 273(2)
_cell_volume 3950.6(4)
_computing_cell_refinement 'BRUKER SMART'
_computing_data_collection 'BRUKER SMART'
_computing_data_reduction 'BRUKER SAINT'
_computing_molecular_graphics ORTEP
_computing_publication_material 'SHELXL-97 (Sheldrick, 1997)'
_computing_structure_refinement 'SHELXL-97 (Sheldrick, 1997)'
_computing_structure_solution 'SHELXS-97 (Sheldrick, 1990)'
_diffrn_ambient_temperature 273(2)
_diffrn_measured_fraction_theta_full 0.961
_diffrn_measured_fraction_theta_max 0.961
_diffrn_measurement_device_type 'Bruker Smart Apex CCD Diffractometer'
_diffrn_measurement_method 'Omega-Phi Scan'
_diffrn_radiation_monochromator graphite
_diffrn_radiation_source 'fine-focus sealed tube'
_diffrn_radiation_type MoK\a
_diffrn_radiation_wavelength 0.71073
_diffrn_reflns_av_R_equivalents 0.0418
_diffrn_reflns_av_sigmaI/netI 0.0346
_diffrn_reflns_limit_h_max 22
_diffrn_reflns_limit_h_min -22
_diffrn_reflns_limit_k_max 30
_diffrn_reflns_limit_k_min -28
_diffrn_reflns_limit_l_max 11
_diffrn_reflns_limit_l_min -12
_diffrn_reflns_number 22432
_diffrn_reflns_theta_full 28.23
_diffrn_reflns_theta_max 28.23
_diffrn_reflns_theta_min 1.43
_exptl_absorpt_coefficient_mu 1.049
_exptl_absorpt_correction_T_max 0.7945
_exptl_absorpt_correction_T_min 0.5912
_exptl_crystal_colour Red
_exptl_crystal_density_diffrn 1.446
_exptl_crystal_density_meas 1.446
_exptl_crystal_density_method 'not measured'
_exptl_crystal_description Block
_exptl_crystal_F_000 1792
_exptl_crystal_size_max 0.56
_exptl_crystal_size_mid 0.33
_exptl_crystal_size_min 0.23
_refine_diff_density_max 3.143
_refine_diff_density_min -1.811
_refine_diff_density_rms 0.147
_refine_ls_extinction_method none
_refine_ls_goodness_of_fit_ref 1.115
_refine_ls_hydrogen_treatment mixed
_refine_ls_matrix_type full
_refine_ls_number_parameters 257
_refine_ls_number_reflns 4698
_refine_ls_number_restraints 0
_refine_ls_restrained_S_all 1.115
_refine_ls_R_factor_all 0.0824
_refine_ls_R_factor_gt 0.0752
_refine_ls_shift/su_max 2.144
_refine_ls_shift/su_mean 0.075
_refine_ls_structure_factor_coef Fsqd
_refine_ls_weighting_details 'calc w=1/[\s^2^(Fo^2^)+(0.1031P)^2^+21.3064P] where P=(Fo^2^+2Fc^2^)/3'
_refine_ls_weighting_scheme calc
_refine_ls_wR_factor_gt 0.1997
_refine_ls_wR_factor_ref 0.2071
_reflns_number_gt 4293
_reflns_number_total 4698
_reflns_threshold_expression >2sigma(I)
_cod_data_source_file d1ra03135j2.cif
_cod_data_source_block 15mpmbff
_cod_depositor_comments
;
The following automatic conversions were performed:

data item '_symmetry_cell_setting' value 'Orthorhombic' was changed
to 'orthorhombic' in accordance with the
/home/data/users/saulius/crontab/automatic-downloads/rss-feeds/RSC/lib/dictionaries/cif_core.dic
dictionary named 'cif_core.dic' version 2.4.2 last updated on
2011-04-26.

Automatic conversion script
Id: cif_fix_values 7556 2019-12-06 15:28:31Z antanas 
;
_cod_original_sg_symbol_H-M Pccn
_cod_database_code 7243081

loop_
_symmetry_equiv_pos_as_xyz
'x, y, z'
'-x+1/2, -y+1/2, z'
'-x, y+1/2, -z+1/2'
'x+1/2, -y, -z+1/2'
'-x, -y, -z'
'x-1/2, y-1/2, -z'
'x, -y-1/2, z-1/2'
'-x-1/2, y, z-1/2'

loop_
_atom_site_label
_atom_site_type_symbol
_atom_site_fract_x
_atom_site_fract_y
_atom_site_fract_z
_atom_site_U_iso_or_equiv
_atom_site_adp_type
_atom_site_occupancy
_atom_site_symmetry_multiplicity
_atom_site_calc_flag
_atom_site_refinement_flags
_atom_site_disorder_assembly
_atom_site_disorder_group
Fe1 Fe 0.02565(3) 0.44991(2) 0.86445(6) 0.00999(19) Uani 1 1 d . . .
Cl1 Cl -0.06967(5) 0.46283(4) 0.70155(11) 0.0171(2) Uani 1 1 d . . .
Cl2 Cl 0.2500 0.7500 0.6530(2) 0.0460(5) Uani 1 2 d S . .
Cl3 Cl 0.28112(14) 0.26636(10) 0.6196(2) 0.0250(5) Uani 0.50 1 d P . .
O1 O 0.0000 0.5000 1.0000 0.0127(8) Uani 1 2 d S . .
N1 N 0.10913(19) 0.50673(14) 0.7862(4) 0.0136(7) Uani 1 1 d . . .
N2 N 0.12842(19) 0.42221(15) 0.9787(4) 0.0150(7) Uani 1 1 d . . .
N3 N -0.01343(19) 0.38171(15) 0.9922(4) 0.0151(7) Uani 1 1 d . . .
N4 N 0.0763(2) 0.38304(18) 0.7029(5) 0.0259(9) Uani 1 1 d . . .
C1 C 0.0994(2) 0.54201(17) 0.6750(5) 0.0166(8) Uani 1 1 d . . .
H1 H 0.0559 0.5391 0.6206 0.020 Uiso 1 1 calc R . .
C2 C 0.1516(3) 0.58232(18) 0.6388(5) 0.0209(9) Uani 1 1 d . . .
H2 H 0.1433 0.6067 0.5624 0.025 Uiso 1 1 calc R . .
C3 C 0.2172(3) 0.5857(2) 0.7196(5) 0.0233(10) Uani 1 1 d . . .
H3 H 0.2537 0.6123 0.6976 0.028 Uiso 1 1 calc R . .
C4 C 0.2276(2) 0.5490(2) 0.8330(5) 0.0211(9) Uani 1 1 d . . .
H4 H 0.2716 0.5502 0.8866 0.025 Uiso 1 1 calc R . .
C5 C 0.1719(2) 0.51037(18) 0.8661(4) 0.0156(8) Uani 1 1 d . . .
C6 C 0.1755(2) 0.47307(19) 0.9962(5) 0.0178(8) Uani 1 1 d . . .
H6A H 0.2272 0.4619 1.0127 0.021 Uiso 1 1 calc R . .
H6B H 0.1586 0.4940 1.0795 0.021 Uiso 1 1 calc R . .
C7 C 0.1027(3) 0.40028(19) 1.1187(5) 0.0195(9) Uani 1 1 d . . .
H7A H 0.0952 0.4314 1.1844 0.023 Uiso 1 1 calc R . .
H7B H 0.1411 0.3760 1.1588 0.023 Uiso 1 1 calc R . .
C8 C 0.0303(2) 0.36763(18) 1.1043(5) 0.0173(8) Uani 1 1 d . . .
C9 C 0.0084(3) 0.32800(19) 1.2036(5) 0.0233(10) Uani 1 1 d . . .
H9 H 0.0400 0.3181 1.2788 0.028 Uiso 1 1 calc R . .
C10 C -0.0617(3) 0.3031(2) 1.1894(6) 0.0287(11) Uani 1 1 d . . .
H10 H -0.0780 0.2769 1.2565 0.034 Uiso 1 1 calc R . .
C11 C -0.1069(3) 0.3174(2) 1.0758(6) 0.0271(11) Uani 1 1 d . . .
H11 H -0.1538 0.3007 1.0643 0.033 Uiso 1 1 calc R . .
C12 C -0.0813(3) 0.35701(19) 0.9786(6) 0.0227(9) Uani 1 1 d . . .
H12 H -0.1118 0.3669 0.9017 0.027 Uiso 1 1 calc R . .
C15 C 0.0905(4) 0.4048(2) 0.5595(7) 0.0479(18) Uani 1 1 d . . .
H15A H 0.1136 0.3761 0.5021 0.072 Uiso 1 1 calc R . .
H15B H 0.1232 0.4368 0.5654 0.072 Uiso 1 1 calc R . .
H15C H 0.0438 0.4159 0.5163 0.072 Uiso 1 1 calc R . .
C13 C 0.1671(3) 0.3771(3) 0.8977(6) 0.0375(14) Uani 1 1 d . . .
H13A H 0.2205 0.3803 0.9158 0.045 Uiso 1 1 calc R . .
H13B H 0.1508 0.3412 0.9360 0.045 Uiso 1 1 calc R . .
C16 C 0.0319(6) 0.3332(3) 0.6865(8) 0.071(3) Uani 1 1 d . . .
H16A H 0.0213 0.3175 0.7791 0.106 Uiso 1 1 calc R . .
H16B H 0.0590 0.3062 0.6299 0.106 Uiso 1 1 calc R . .
H16C H -0.0144 0.3425 0.6393 0.106 Uiso 1 1 calc R . .
C14 C 0.1562(5) 0.3764(4) 0.7516(9) 0.087(3) Uani 1 1 d . . .
H14A H 0.1753 0.3411 0.7143 0.105 Uiso 1 1 calc R . .
H14B H 0.1858 0.4064 0.7094 0.105 Uiso 1 1 calc R . .
O2 O 0.1706(3) 0.68020(18) 0.3984(7) 0.0436(12) Uani 1 1 d . . .
O3 O 0.3259(4) 0.1997(3) 0.3386(9) 0.090(2) Uani 1 1 d . . .
H3A H 0.3517 0.1725 0.3163 0.135 Uiso 1 1 calc R . .
C17 C 0.3638(4) 0.2323(3) 0.4208(8) 0.0512(17) Uani 1 1 d . . .
H17A H 0.4010 0.2107 0.4711 0.077 Uiso 1 1 calc R . .
H17B H 0.3307 0.2498 0.4887 0.077 Uiso 1 1 calc R . .
H17C H 0.3880 0.2607 0.3642 0.077 Uiso 1 1 calc R . .
H2D H 0.196(5) 0.695(4) 0.337(9) 0.05(2) Uiso 1 1 d . . .
H2C H 0.187(3) 0.691(2) 0.452(6) 0.008(15) Uiso 1 1 d . . .

loop_
_atom_site_aniso_label
_atom_site_aniso_U_11
_atom_site_aniso_U_22
_atom_site_aniso_U_33
_atom_site_aniso_U_23
_atom_site_aniso_U_13
_atom_site_aniso_U_12
Fe1 0.0092(3) 0.0105(3) 0.0103(3) -0.00057(19) -0.0008(2) 0.00023(19)
Cl1 0.0140(4) 0.0226(5) 0.0146(5) -0.0035(4) -0.0057(4) 0.0020(4)
Cl2 0.0516(12) 0.0698(15) 0.0166(8) 0.000 0.000 -0.0036(11)
Cl3 0.0299(11) 0.0244(11) 0.0207(10) 0.0036(8) 0.0005(9) 0.0056(9)
O1 0.0116(18) 0.0149(19) 0.0116(19) -0.0002(15) -0.0009(15) 0.0009(15)
N1 0.0119(15) 0.0139(16) 0.0149(17) -0.0033(13) 0.0017(13) -0.0010(13)
N2 0.0127(16) 0.0171(17) 0.0151(17) 0.0004(13) -0.0006(13) 0.0050(13)
N3 0.0146(16) 0.0124(16) 0.0184(17) 0.0011(13) -0.0004(14) 0.0027(13)
N4 0.028(2) 0.027(2) 0.023(2) -0.0138(17) -0.0088(17) 0.0139(17)
C1 0.0171(19) 0.0156(19) 0.017(2) -0.0003(16) 0.0033(16) 0.0002(16)
C2 0.030(2) 0.0114(19) 0.021(2) 0.0003(16) 0.0084(18) -0.0008(17)
C3 0.021(2) 0.026(2) 0.022(2) -0.0056(18) 0.0087(18) -0.0105(18)
C4 0.0132(19) 0.031(2) 0.019(2) -0.0056(18) 0.0010(16) -0.0093(17)
C5 0.0128(18) 0.020(2) 0.0145(19) -0.0051(16) 0.0028(15) 0.0006(16)
C6 0.0122(18) 0.025(2) 0.016(2) -0.0002(17) -0.0031(15) -0.0027(16)
C7 0.022(2) 0.018(2) 0.018(2) 0.0041(16) -0.0064(17) -0.0008(17)
C8 0.021(2) 0.0133(19) 0.017(2) 0.0006(16) 0.0025(16) 0.0032(16)
C9 0.033(3) 0.016(2) 0.020(2) 0.0031(17) 0.0046(19) 0.0055(18)
C10 0.035(3) 0.016(2) 0.036(3) 0.0084(19) 0.017(2) 0.0027(19)
C11 0.020(2) 0.018(2) 0.043(3) 0.005(2) 0.006(2) -0.0028(17)
C12 0.016(2) 0.021(2) 0.032(3) 0.0025(18) 0.0015(18) 0.0020(17)
C15 0.067(4) 0.030(3) 0.047(4) -0.022(3) 0.039(3) -0.011(3)
C13 0.029(3) 0.045(3) 0.039(3) -0.024(3) -0.015(2) 0.027(2)
C16 0.135(8) 0.024(3) 0.052(4) -0.025(3) 0.056(5) -0.031(4)
C14 0.078(5) 0.120(7) 0.064(5) -0.059(5) -0.040(4) 0.076(5)
O2 0.055(3) 0.023(2) 0.053(3) -0.002(2) 0.000(3) -0.016(2)
O3 0.088(5) 0.087(5) 0.094(5) -0.010(4) 0.011(4) 0.018(4)
C17 0.051(4) 0.056(4) 0.047(4) 0.007(3) 0.001(3) 0.013(3)

loop_
_atom_type_symbol
_atom_type_description
_atom_type_scat_dispersion_real
_atom_type_scat_dispersion_imag
_atom_type_scat_source
C C 0.0033 0.0016 'International Tables Vol C Tables 4.2.6.8 and 6.1.1.4'
H H 0.0000 0.0000 'International Tables Vol C Tables 4.2.6.8 and 6.1.1.4'
N N 0.0061 0.0033 'International Tables Vol C Tables 4.2.6.8 and 6.1.1.4'
O O 0.0106 0.0060 'International Tables Vol C Tables 4.2.6.8 and 6.1.1.4'
Cl Cl 0.1484 0.1585 'International Tables Vol C Tables 4.2.6.8 and 6.1.1.4'
Fe Fe 0.3463 0.8444 'International Tables Vol C Tables 4.2.6.8 and 6.1.1.4'

loop_
_geom_angle_atom_site_label_1
_geom_angle_atom_site_label_2
_geom_angle_atom_site_label_3
_geom_angle
_geom_angle_site_symmetry_1
_geom_angle_site_symmetry_3
_geom_angle_publ_flag
O1 Fe1 N3 91.58(10) . . ?
O1 Fe1 N1 89.90(9) . . ?
N3 Fe1 N1 154.13(14) . . ?
O1 Fe1 N2 93.93(9) . . ?
N3 Fe1 N2 77.00(13) . . ?
N1 Fe1 N2 77.13(13) . . ?
O1 Fe1 Cl1 100.87(4) . . ?
N3 Fe1 Cl1 103.29(10) . . ?
N1 Fe1 Cl1 101.77(10) . . ?
N2 Fe1 Cl1 165.17(10) . . ?
O1 Fe1 N4 171.73(10) . . ?
N3 Fe1 N4 88.27(15) . . ?
N1 Fe1 N4 86.66(15) . . ?
N2 Fe1 N4 77.98(13) . . ?
Cl1 Fe1 N4 87.20(10) . . ?
Fe1 O1 Fe1 180.0 . 5_567 ?
C1 N1 C5 119.6(4) . . ?
C1 N1 Fe1 124.6(3) . . ?
C5 N1 Fe1 115.4(3) . . ?
C7 N2 C6 111.5(3) . . ?
C7 N2 C13 109.8(4) . . ?
C6 N2 C13 112.5(4) . . ?
C7 N2 Fe1 105.8(3) . . ?
C6 N2 Fe1 106.2(2) . . ?
C13 N2 Fe1 110.7(3) . . ?
C8 N3 C12 118.9(4) . . ?
C8 N3 Fe1 115.8(3) . . ?
C12 N3 Fe1 124.9(3) . . ?
C16 N4 C15 106.9(5) . . ?
C16 N4 C14 118.0(7) . . ?
C15 N4 C14 98.7(6) . . ?
C16 N4 Fe1 114.3(4) . . ?
C15 N4 Fe1 114.3(3) . . ?
C14 N4 Fe1 103.9(3) . . ?
N1 C1 C2 122.4(4) . . ?
N1 C1 H1 118.8 . . ?
C2 C1 H1 118.8 . . ?
C1 C2 C3 118.3(4) . . ?
C1 C2 H2 120.9 . . ?
C3 C2 H2 120.9 . . ?
C4 C3 C2 119.3(4) . . ?
C4 C3 H3 120.3 . . ?
C2 C3 H3 120.4 . . ?
C3 C4 C5 119.5(4) . . ?
C3 C4 H4 120.3 . . ?
C5 C4 H4 120.3 . . ?
N1 C5 C4 120.9(4) . . ?
N1 C5 C6 116.4(4) . . ?
C4 C5 C6 122.6(4) . . ?
N2 C6 C5 111.6(3) . . ?
N2 C6 H6A 109.3 . . ?
C5 C6 H6A 109.3 . . ?
N2 C6 H6B 109.3 . . ?
C5 C6 H6B 109.3 . . ?
H6A C6 H6B 108.0 . . ?
N2 C7 C8 111.5(4) . . ?
N2 C7 H7A 109.3 . . ?
C8 C7 H7A 109.3 . . ?
N2 C7 H7B 109.3 . . ?
C8 C7 H7B 109.3 . . ?
H7A C7 H7B 108.0 . . ?
N3 C8 C9 121.9(4) . . ?
N3 C8 C7 115.8(4) . . ?
C9 C8 C7 122.2(4) . . ?
C8 C9 C10 118.8(5) . . ?
C8 C9 H9 120.6 . . ?
C10 C9 H9 120.6 . . ?
C11 C10 C9 119.7(4) . . ?
C11 C10 H10 120.2 . . ?
C9 C10 H10 120.2 . . ?
C10 C11 C12 118.7(5) . . ?
C10 C11 H11 120.6 . . ?
C12 C11 H11 120.6 . . ?
N3 C12 C11 122.0(5) . . ?
N3 C12 H12 119.0 . . ?
C11 C12 H12 119.0 . . ?
N4 C15 H15A 109.5 . . ?
N4 C15 H15B 109.4 . . ?
H15A C15 H15B 109.5 . . ?
N4 C15 H15C 109.5 . . ?
H15A C15 H15C 109.5 . . ?
H15B C15 H15C 109.5 . . ?
C14 C13 N2 116.6(5) . . ?
C14 C13 H13A 108.6 . . ?
N2 C13 H13A 108.2 . . ?
C14 C13 H13B 107.6 . . ?
N2 C13 H13B 108.2 . . ?
H13A C13 H13B 107.3 . . ?
N4 C16 H16A 109.4 . . ?
N4 C16 H16B 109.5 . . ?
H16A C16 H16B 109.5 . . ?
N4 C16 H16C 109.5 . . ?
H16A C16 H16C 109.5 . . ?
H16B C16 H16C 109.5 . . ?
C13 C14 N4 115.5(7) . . ?
C13 C14 H14A 108.8 . . ?
N4 C14 H14A 108.8 . . ?
C13 C14 H14B 107.9 . . ?
N4 C14 H14B 107.9 . . ?
H14A C14 H14B 107.5 . . ?
H2D O2 H2C 97(8) . . ?
C17 O3 H3A 109.5 . . ?
O3 C17 H17A 109.5 . . ?
O3 C17 H17B 109.4 . . ?
H17A C17 H17B 109.5 . . ?
O3 C17 H17C 109.5 . . ?
H17A C17 H17C 109.5 . . ?
H17B C17 H17C 109.5 . . ?

loop_
_geom_bond_atom_site_label_1
_geom_bond_atom_site_label_2
_geom_bond_distance
_geom_bond_site_symmetry_2
_geom_bond_publ_flag
Fe1 O1 1.7959(6) . ?
Fe1 N3 2.129(4) . ?
Fe1 N1 2.138(3) . ?
Fe1 N2 2.219(3) . ?
Fe1 Cl1 2.2996(11) . ?
Fe1 N4 2.369(4) . ?
Cl3 Cl3 1.355(5) 2 ?
O1 Fe1 1.7959(6) 5_567 ?
N1 C1 1.345(6) . ?
N1 C5 1.346(5) . ?
N2 C7 1.479(6) . ?
N2 C6 1.481(6) . ?
N2 C13 1.481(6) . ?
N3 C8 1.346(6) . ?
N3 C12 1.350(6) . ?
N4 C16 1.433(8) . ?
N4 C15 1.457(8) . ?
N4 C14 1.502(8) . ?
C1 C2 1.378(6) . ?
C1 H1 0.9300 . ?
C2 C3 1.393(7) . ?
C2 H2 0.9300 . ?
C3 C4 1.383(7) . ?
C3 H3 0.9300 . ?
C4 C5 1.387(6) . ?
C4 H4 0.9300 . ?
C5 C6 1.505(6) . ?
C6 H6A 0.9700 . ?
C6 H6B 0.9700 . ?
C7 C8 1.511(6) . ?
C7 H7A 0.9700 . ?
C7 H7B 0.9700 . ?
C8 C9 1.377(6) . ?
C9 C10 1.389(8) . ?
C9 H9 0.9300 . ?
C10 C11 1.373(8) . ?
C10 H10 0.9300 . ?
C11 C12 1.385(7) . ?
C11 H11 0.9300 . ?
C12 H12 0.9300 . ?
C15 H15A 0.9600 . ?
C15 H15B 0.9600 . ?
C15 H15C 0.9600 . ?
C13 C14 1.377(10) . ?
C13 H13A 0.9700 . ?
C13 H13B 0.9700 . ?
C16 H16A 0.9600 . ?
C16 H16B 0.9600 . ?
C16 H16C 0.9600 . ?
C14 H14A 0.9700 . ?
C14 H14B 0.9700 . ?
O2 H2D 0.82(9) . ?
O2 H2C 0.63(6) . ?
O3 C17 1.282(10) . ?
O3 H3A 0.8200 . ?
C17 H17A 0.9600 . ?
C17 H17B 0.9600 . ?
C17 H17C 0.9600 . ?

loop_
_geom_torsion_atom_site_label_1
_geom_torsion_atom_site_label_2
_geom_torsion_atom_site_label_3
_geom_torsion_atom_site_label_4
_geom_torsion
_geom_torsion_site_symmetry_1
_geom_torsion_site_symmetry_2
_geom_torsion_site_symmetry_3
_geom_torsion_site_symmetry_4
_geom_torsion_publ_flag
N3 Fe1 O1 Fe1 -175.2(2) . . . 5_567 ?
N1 Fe1 O1 Fe1 30.6(2) . . . 5_567 ?
N2 Fe1 O1 Fe1 107.7(2) . . . 5_567 ?
Cl1 Fe1 O1 Fe1 -71.34(18) . . . 5_567 ?
N4 Fe1 O1 Fe1 96.0(9) . . . 5_567 ?
O1 Fe1 N1 C1 -96.8(3) . . . . ?
N3 Fe1 N1 C1 169.8(3) . . . . ?
N2 Fe1 N1 C1 169.1(4) . . . . ?
Cl1 Fe1 N1 C1 4.3(3) . . . . ?
N4 Fe1 N1 C1 90.7(3) . . . . ?
O1 Fe1 N1 C5 75.9(3) . . . . ?
N3 Fe1 N1 C5 -17.5(5) . . . . ?
N2 Fe1 N1 C5 -18.2(3) . . . . ?
Cl1 Fe1 N1 C5 177.0(3) . . . . ?
N4 Fe1 N1 C5 -96.6(3) . . . . ?
O1 Fe1 N2 C7 59.6(3) . . . . ?
N3 Fe1 N2 C7 -31.1(3) . . . . ?
N1 Fe1 N2 C7 148.6(3) . . . . ?
Cl1 Fe1 N2 C7 -124.0(4) . . . . ?
N4 Fe1 N2 C7 -122.1(3) . . . . ?
O1 Fe1 N2 C6 -59.0(2) . . . . ?
N3 Fe1 N2 C6 -149.7(3) . . . . ?
N1 Fe1 N2 C6 30.0(3) . . . . ?
Cl1 Fe1 N2 C6 117.4(4) . . . . ?
N4 Fe1 N2 C6 119.3(3) . . . . ?
O1 Fe1 N2 C13 178.6(4) . . . . ?
N3 Fe1 N2 C13 87.9(4) . . . . ?
N1 Fe1 N2 C13 -92.4(4) . . . . ?
Cl1 Fe1 N2 C13 -5.0(6) . . . . ?
N4 Fe1 N2 C13 -3.1(4) . . . . ?
O1 Fe1 N3 C8 -74.1(3) . . . . ?
N1 Fe1 N3 C8 18.9(5) . . . . ?
N2 Fe1 N3 C8 19.6(3) . . . . ?
Cl1 Fe1 N3 C8 -175.7(3) . . . . ?
N4 Fe1 N3 C8 97.6(3) . . . . ?
O1 Fe1 N3 C12 97.8(4) . . . . ?
N1 Fe1 N3 C12 -169.2(3) . . . . ?
N2 Fe1 N3 C12 -168.6(4) . . . . ?
Cl1 Fe1 N3 C12 -3.8(4) . . . . ?
N4 Fe1 N3 C12 -90.5(4) . . . . ?
O1 Fe1 N4 C16 125.0(8) . . . . ?
N3 Fe1 N4 C16 35.9(5) . . . . ?
N1 Fe1 N4 C16 -169.5(5) . . . . ?
N2 Fe1 N4 C16 113.0(5) . . . . ?
Cl1 Fe1 N4 C16 -67.5(5) . . . . ?
O1 Fe1 N4 C15 -111.3(8) . . . . ?
N3 Fe1 N4 C15 159.6(4) . . . . ?
N1 Fe1 N4 C15 -45.8(4) . . . . ?
N2 Fe1 N4 C15 -123.3(4) . . . . ?
Cl1 Fe1 N4 C15 56.2(4) . . . . ?
O1 Fe1 N4 C14 -5.0(12) . . . . ?
N3 Fe1 N4 C14 -94.0(5) . . . . ?
N1 Fe1 N4 C14 60.6(5) . . . . ?
N2 Fe1 N4 C14 -16.9(5) . . . . ?
Cl1 Fe1 N4 C14 162.6(5) . . . . ?
C5 N1 C1 C2 0.0(6) . . . . ?
Fe1 N1 C1 C2 172.4(3) . . . . ?
N1 C1 C2 C3 1.1(7) . . . . ?
C1 C2 C3 C4 -0.3(7) . . . . ?
C2 C3 C4 C5 -1.4(7) . . . . ?
C1 N1 C5 C4 -1.7(6) . . . . ?
Fe1 N1 C5 C4 -174.9(3) . . . . ?
C1 N1 C5 C6 174.7(4) . . . . ?
Fe1 N1 C5 C6 1.6(5) . . . . ?
C3 C4 C5 N1 2.5(7) . . . . ?
C3 C4 C5 C6 -173.8(4) . . . . ?
C7 N2 C6 C5 -153.1(4) . . . . ?
C13 N2 C6 C5 82.9(5) . . . . ?
Fe1 N2 C6 C5 -38.3(4) . . . . ?
N1 C5 C6 N2 26.2(5) . . . . ?
C4 C5 C6 N2 -157.4(4) . . . . ?
C6 N2 C7 C8 154.1(4) . . . . ?
C13 N2 C7 C8 -80.5(4) . . . . ?
Fe1 N2 C7 C8 39.1(4) . . . . ?
C12 N3 C8 C9 1.3(6) . . . . ?
Fe1 N3 C8 C9 173.7(3) . . . . ?
C12 N3 C8 C7 -175.4(4) . . . . ?
Fe1 N3 C8 C7 -3.0(5) . . . . ?
N2 C7 C8 N3 -25.8(5) . . . . ?
N2 C7 C8 C9 157.5(4) . . . . ?
N3 C8 C9 C10 -1.8(7) . . . . ?
C7 C8 C9 C10 174.7(4) . . . . ?
C8 C9 C10 C11 1.5(7) . . . . ?
C9 C10 C11 C12 -0.7(8) . . . . ?
C8 N3 C12 C11 -0.5(7) . . . . ?
Fe1 N3 C12 C11 -172.2(4) . . . . ?
C10 C11 C12 N3 0.2(7) . . . . ?
C7 N2 C13 C14 143.3(7) . . . . ?
C6 N2 C13 C14 -91.9(8) . . . . ?
Fe1 N2 C13 C14 26.8(8) . . . . ?
N2 C13 C14 N4 -46.4(11) . . . . ?
C16 N4 C14 C13 -89.4(8) . . . . ?
C15 N4 C14 C13 156.1(8) . . . . ?
Fe1 N4 C14 C13 38.3(9) . . . . ?
